data_2007453
loop_
_publ_author_name
'Joan Farran'
'Angel Alvarez-Larena'
'Mario V. Capparelli'
'Joan F. Piniella'
'Gabriel Germain'
'Libardo Torres-Castellanos'

_publ_section_title
;
 Two Polymorphs of Bis(4-methoxyphenyl)tellurium(IV) Diiodide
;
_journal_issue 7
_journal_name_full 'Acta Crystallographica Section C'
_journal_page_first 995
_journal_page_last 1000
_journal_paper_doi 10.1107/S0108270197016387
_journal_volume 54
_journal_year 1998
_chemical_formula_iupac 'C14 H14 I2 O2 Te1'
_chemical_formula_structural '(C6H4 O CH3)2 Te I2'
_chemical_formula_sum 'C14 H14 I2 O2 Te'
_chemical_formula_weight 595.65
_chemical_name_systematic
;
bis(p-methoxyphenyl)tellurium(IV) diiodide
;
_space_group_IT_number 2
_symmetry_cell_setting triclinic
_symmetry_space_group_name_Hall '-P 1'
_symmetry_space_group_name_H-M 'P -1'
_audit_creation_method SHELXL-93
_cell_angle_alpha 73.57(2)
_cell_angle_beta 75.40(2)
_cell_angle_gamma 67.38(3)
_cell_formula_units_Z 8
_cell_length_a 11.822(4)
_cell_length_b 14.812(5)
_cell_length_c 22.612(3)
_cell_measurement_reflns_used 25
_cell_measurement_temperature 295(2)
_cell_measurement_theta_max 13.4
_cell_measurement_theta_min 11.5
_cell_volume 3459.5(19)
_computing_cell_refinement 'CAD-4 Software'
_computing_data_collection 'CAD-4 Software (Enraf-Nonius, 1989)'
_computing_data_reduction 'CRYSTAN (Burzalff et al., 1977)'
_computing_molecular_graphics
;
ZORTEP (Zsolnai & Pritzkow, 1995) and PLUTON93 (Spek, 1993)
;
_computing_publication_material SHELXL93
_computing_structure_refinement 'SHELXL93 (Sheldrick, 1993)'
_computing_structure_solution 'SHELXS86 (Sheldrick, 1990)'
_diffrn_ambient_temperature 295(2)
_diffrn_measurement_device 'Enraf Nonius CAD-4'
_diffrn_measurement_method '\w-2\q scans'
_diffrn_radiation_monochromator graphite
_diffrn_radiation_source 'fine-focus sealed tube'
_diffrn_radiation_type MoK\a
_diffrn_radiation_wavelength 0.71069
_diffrn_reflns_av_R_equivalents 0.0000
_diffrn_reflns_av_sigmaI/netI 0.0229
_diffrn_reflns_limit_h_max 14
_diffrn_reflns_limit_h_min -13
_diffrn_reflns_limit_k_max 17
_diffrn_reflns_limit_k_min -16
_diffrn_reflns_limit_l_max 26
_diffrn_reflns_limit_l_min 0
_diffrn_reflns_number 12133
_diffrn_reflns_theta_max 25.00
_diffrn_reflns_theta_min 1.52
_diffrn_standards_decay_% 0
_diffrn_standards_interval_time 120
_diffrn_standards_number 3
_exptl_absorpt_coefficient_mu 5.285
_exptl_absorpt_correction_T_max 0.134
_exptl_absorpt_correction_T_min 0.073
_exptl_absorpt_correction_type
;
empirical from \y scans (North, Phillips & Mathews, 1968)
;
_exptl_crystal_colour prism
_exptl_crystal_density_diffrn 2.287
_exptl_crystal_density_meas ?
_exptl_crystal_description red
_exptl_crystal_F_000 2176
_exptl_crystal_size_max 0.83
_exptl_crystal_size_mid 0.55
_exptl_crystal_size_min 0.38
_refine_diff_density_max 0.79
_refine_diff_density_min -1.38
_refine_ls_extinction_method none
_refine_ls_goodness_of_fit_all 1.066
_refine_ls_goodness_of_fit_obs 1.172
_refine_ls_hydrogen_treatment noref
_refine_ls_matrix_type full
_refine_ls_number_parameters 675
_refine_ls_number_reflns 12133
_refine_ls_number_restraints 6
_refine_ls_restrained_S_all 1.066
_refine_ls_restrained_S_obs 1.172
_refine_ls_R_factor_all 0.0490
_refine_ls_R_factor_obs .0365
_refine_ls_shift/esd_max 0.002
_refine_ls_shift/esd_mean 0.0001
_refine_ls_structure_factor_coef Fsqd
_refine_ls_weighting_details 'w = 1/[\s^2^(Fo^2^)+(0.0376P)^2^+13.0277P] where P=(Fo^2^+2Fc^2^)/3'
_refine_ls_weighting_scheme calc
_refine_ls_wR_factor_all 0.0942
_refine_ls_wR_factor_obs .0919
_reflns_number_observed 9704
_reflns_number_total 12133
_reflns_observed_criterion >2\s(I)
_cod_data_source_file mu1363.cif
_cod_data_source_block 1
_cod_depositor_comments
;
The following automatic conversions were performed:

'_exptl_crystal_density_meas' value 'not measured' was changed to '?'
- the value is perceived as not measured.

Automatic conversion script
Id: cif_fix_values 3008 2015-01-20 13:52:24Z robertas 

The following automatic conversions were performed:

'_refine_ls_weighting_scheme' value 'calc w =
1/[\s^2^(Fo^2^)+(0.0376P)^2^+13.0277P] where P=(Fo^2^+2Fc^2^)/3' was
changed to 'calc'. New tag '_refine_ls_weighting_details' was
created. The value of the new tag was set to 'w =
1/[\s^2^(Fo^2^)+(0.0376P)^2^+13.0277P] where P=(Fo^2^+2Fc^2^)/3'.

Automatic conversion script
Id: cif_fix_values 3143 2015-03-26 13:38:13Z robertas 
;
_cod_original_cell_volume 3459(2)
_cod_original_formula_sum 'C14 H14 O2 Te I2'
_cod_database_code 2007453

loop_
_symmetry_equiv_pos_as_xyz
'x, y, z'
'-x, -y, -z'

loop_
_atom_site_aniso_label
_atom_site_aniso_U_11
_atom_site_aniso_U_22
_atom_site_aniso_U_33
_atom_site_aniso_U_12
_atom_site_aniso_U_13
_atom_site_aniso_U_23
Te1 .0474(2) .0490(2) .0536(3) -.0158(2) -.0035(2) -.0109(2)
I1 .0856(4) .1101(5) .0648(4) -.0259(4) -.0224(3) -.0188(3)
I2 .0608(3) .0506(3) .0560(3) -.0111(2) -.0040(2) -.0119(2)
C11 .051(4) .042(3) .052(4) -.016(3) -.008(3) -.006(3)
C12 .057(4) .050(4) .062(5) -.024(3) -.008(4) -.009(3)
C13 .051(4) .057(4) .064(5) -.008(3) -.005(4) -.012(4)
C14 .068(5) .045(4) .054(4) -.009(4) -.011(4) -.005(3)
C15 .083(6) .051(4) .059(5) -.026(4) -.031(4) -.001(4)
C16 .053(4) .051(4) .061(5) -.013(3) -.013(4) -.005(3)
O1 .090(4) .058(3) .098(5) -.005(3) -.034(4) -.026(3)
C17 .136(10) .065(6) .133(10) -.023(6) -.048(8) -.038(6)
C21 .049(4) .059(4) .048(4) -.021(3) .001(3) -.012(3)
C22 .063(5) .049(4) .084(6) -.024(4) -.003(4) -.013(4)
C23 .058(5) .057(5) .092(7) -.016(4) .008(4) -.016(4)
C24 .062(5) .069(5) .061(5) -.031(4) .003(4) -.025(4)
C25 .076(5) .046(4) .079(6) -.030(4) .008(4) -.010(4)
C26 .059(5) .055(4) .072(6) -.010(4) .004(4) -.002(4)
O2 .064(4) .092(4) .114(5) -.043(3) .003(3) -.027(4)
C27 .096(8) .104(8) .172(13) -.071(7) -.005(8) -.017(8)
Te2 .0466(2) .0438(2) .0495(3) -.0159(2) -.0035(2) -.0140(2)
I3 .0793(4) .0589(3) .0661(3) -.0289(3) -.0261(3) -.0057(2)
I4 .0766(3) .0677(3) .0553(3) -.0283(3) -.0077(3) -.0128(2)
C31 .053(4) .049(4) .045(4) -.020(3) -.005(3) -.014(3)
C32 .048(4) .045(4) .064(5) -.015(3) -.010(3) -.010(3)
C33 .067(5) .057(4) .067(5) -.023(4) -.023(4) -.013(4)
C34 .066(5) .050(4) .055(4) -.022(4) -.004(4) -.016(3)
C35 .062(5) .048(4) .057(5) -.008(3) -.020(4) -.009(3)
C36 .064(5) .049(4) .057(4) -.017(3) -.017(4) -.012(3)
O3 .102(5) .047(3) .102(5) -.017(3) -.035(4) -.025(3)
C37 .112(8) .055(5) .119(9) -.005(5) -.031(7) -.035(5)
C41 .050(4) .051(4) .045(4) -.020(3) -.006(3) -.009(3)
C42 .058(4) .056(4) .059(4) -.021(3) -.008(4) -.023(4)
C43 .059(5) .072(5) .056(5) -.023(4) .003(4) -.027(4)
C44 .047(4) .073(5) .051(4) -.024(4) .002(3) -.015(4)
C45 .059(4) .061(4) .061(5) -.025(4) -.011(4) -.018(4)
C46 .056(4) .059(4) .063(5) -.022(3) -.007(4) -.026(4)
O4 .056(3) .124(5) .088(4) -.047(3) .015(3) -.048(4)
C47 .067(6) .139(9) .099(7) -.063(6) -.002(5) -.037(7)
Te3 .0435(2) .0463(2) .0598(3) -.0136(2) -.0097(2) -.0158(2)
I5 .0566(3) .0611(3) .0772(4) -.0239(2) .0011(3) -.0113(3)
I6 .0687(3) .0892(4) .0602(3) -.0233(3) -.0077(3) -.0115(3)
C51 .054(4) .046(4) .064(5) -.006(3) -.015(4) -.018(3)
C52 .056(5) .072(5) .085(6) -.005(4) -.012(4) -.026(5)
C53 .077(6) .108(8) .081(7) .009(6) -.001(5) -.033(6)
C55 .190(13) .056(5) .087(7) -.050(7) -.041(8) -.011(5)
C56 .085(6) .057(5) .078(6) -.020(4) -.013(5) -.019(4)
C61 .043(4) .045(4) .057(4) -.014(3) -.009(3) -.008(3)
C62 .049(4) .068(5) .060(5) -.015(4) -.004(3) -.022(4)
C63 .064(5) .079(5) .059(5) -.021(4) -.014(4) -.022(4)
C64 .053(4) .068(5) .064(5) -.030(4) -.014(4) -.005(4)
C65 .036(4) .063(4) .063(5) -.014(3) -.005(3) -.010(4)
C66 .051(4) .054(4) .051(4) -.019(3) -.002(3) -.014(3)
O6 .063(4) .131(6) .080(4) -.036(4) -.022(3) -.018(4)
C67 .053(5) .189(12) .087(7) -.061(7) -.012(5) -.004(7)
Te4 .0488(2) .0463(2) .0498(3) -.0176(2) -.0089(2) -.0130(2)
I7 .0742(4) .0894(4) .0630(3) -.0456(3) .0084(3) -.0209(3)
I8 .0686(3) .0561(3) .0517(3) -.0238(2) -.0111(2) -.0089(2)
C71 .068(5) .045(4) .046(4) -.017(3) -.009(3) -.011(3)
C72 .071(5) .066(5) .080(6) -.015(4) -.005(5) -.031(5)
C73 .097(7) .072(6) .060(5) -.001(5) -.005(5) -.014(5)
C75 .209(15) .084(7) .133(10) -.085(9) -.059(10) -.033(7)
C76 .099(7) .066(5) .096(7) -.029(5) -.031(6) -.031(5)
C81 .048(4) .043(3) .044(4) -.016(3) -.010(3) -.009(3)
C82 .059(4) .049(4) .051(4) -.024(3) -.012(3) -.003(3)
C83 .058(4) .050(4) .059(5) -.013(3) -.016(4) -.002(3)
C84 .054(4) .060(4) .044(4) -.017(3) -.013(3) -.008(3)
C85 .063(5) .052(4) .063(5) -.028(4) -.011(4) -.014(4)
C86 .062(4) .041(4) .059(4) -.018(3) -.020(4) -.005(3)
O8 .077(4) .094(4) .075(4) -.034(3) -.034(3) -.005(3)
C87 .081(6) .118(8) .112(8) -.055(6) -.040(6) -.011(7)

loop_
_atom_site_label
_atom_site_fract_x
_atom_site_fract_y
_atom_site_fract_z
_atom_site_U_iso_or_equiv
_atom_site_thermal_displace_type
_atom_site_calc_flag
_atom_site_refinement_flags
_atom_site_disorder_group
_atom_site_type_symbol
Te1 .98689(4) .75586(3) .14880(2) .05103(12) Uani d . . Te
I1 1.07092(6) .67216(6) .26671(3) .0869(2) Uani d . . I
I2 .89960(5) .85620(4) .02491(2) .05910(13) Uani d . . I
C11 1.0780(6) .6180(5) .1201(3) .049(2) Uani d . . C
C12 1.2018(7) .5647(5) .1277(4) .056(2) Uani d . . C
H12 1.2425(7) .5892(5) .1463(4) .067 Uiso calc R . H
C13 1.2634(7) .4763(6) .1078(4) .062(2) Uani d . . C
H13 1.3456(7) .4410(6) .1131(4) .074 Uiso calc R . H
C14 1.2030(7) .4396(5) .0797(4) .060(2) Uani d . . C
C15 1.0813(8) .4925(5) .0715(4) .062(2) Uani d . . C
H15 1.0409(8) .4680(5) .0528(4) .074 Uiso calc R . H
C16 1.0200(7) .5810(5) .0910(4) .057(2) Uani d . . C
H16 .9384(7) .6168(5) .0847(4) .069 Uiso calc R . H
O1 1.2721(6) .3498(4) .0630(3) .083(2) Uani d . . O
C17 1.2121(11) .3008(7) .0422(6) .106(4) Uani d . . C
H171 1.268(3) .235(3) .038(4) .159 Uiso calc R . H
H172 1.187(7) .339(3) .0027(19) .159 Uiso calc R . H
H173 1.140(5) .295(6) .072(2) .159 Uiso calc R . H
C21 .8137(6) .7346(5) .1861(3) .053(2) Uani d . . C
C22 .7083(7) .8194(6) .1841(4) .065(2) Uani d . . C
H22 .7151(7) .8824(6) .1676(4) .079 Uiso calc R . H
C23 .5939(8) .8092(6) .2068(4) .074(2) Uani d . . C
H23 .5236(8) .8663(6) .2073(4) .089 Uiso calc R . H
C24 .5803(7) .7162(6) .2289(4) .061(2) Uani d . . C
C25 .6845(8) .6334(6) .2309(4) .069(2) Uani d . . C
H25 .6777(8) .5702(6) .2465(4) .083 Uiso calc R . H
C26 .8004(8) .6436(6) .2098(4) .070(2) Uani d . . C
H26 .8709(8) .5867(6) .2119(4) .084 Uiso calc R . H
O2 .4629(5) .7167(5) .2472(3) .087(2) Uani d . . O
C27 .4412(10) .6247(8) .2705(6) .118(4) Uani d . . C
H271 .3534(11) .6368(10) .279(4) .177 Uiso calc R . H
H272 .475(8) .592(4) .309(2) .177 Uiso calc R . H
H273 .481(8) .583(3) .2403(19) .177 Uiso calc R . H
Te2 1.21455(4) .88284(3) -.05249(2) .04630(11) Uani d . . Te
I3 1.13964(5) .97526(4) -.17426(3) .06521(14) Uani d . . I
I4 1.28121(5) .80815(4) .07326(2) .06591(14) Uani d . . I
C31 1.2513(6) .7384(5) -.0667(3) .048(2) Uani d . . C
C32 1.1629(6) .7216(5) -.0888(3) .053(2) Uani d . . C
H32 1.0898(6) .7736(5) -.0973(3) .063 Uiso calc R . H
C33 1.1828(7) .6292(5) -.0979(4) .061(2) Uani d . . C
H33 1.1239(7) .6186(5) -.1132(4) .073 Uiso calc R . H
C34 1.2916(7) .5503(5) -.0842(4) .056(2) Uani d . . C
C35 1.3797(7) .5651(5) -.0620(3) .058(2) Uani d . . C
H35 1.4522(7) .5127(5) -.0531(3) .069 Uiso calc R . H
C36 1.3589(7) .6599(5) -.0531(3) .056(2) Uani d . . C
H36 1.4178(7) .6706(5) -.0378(3) .067 Uiso calc R . H
O3 1.3015(6) .4616(4) -.0958(3) .081(2) Uani d . . O
C37 1.4136(10) .3809(6) -.0879(5) .096(3) Uani d . . C
H371 1.407(3) .3222(16) -.095(4) .145 Uiso calc R . H
H372 1.429(4) .368(4) -.0462(13) .145 Uiso calc R . H
H373 1.4808(16) .397(3) -.117(3) .145 Uiso calc R . H
C41 1.3946(6) .8901(5) -.0906(3) .048(2) Uani d . . C
C42 1.4657(7) .8448(5) -.1395(3) .055(2) Uani d . . C
H42 1.4372(7) .8065(5) -.1546(3) .066 Uiso calc R . H
C43 1.5781(7) .8562(6) -.1660(4) .061(2) Uani d . . C
H43 1.6255(7) .8260(6) -.1992(4) .074 Uiso calc R . H
C44 1.6223(7) .9125(6) -.1437(3) .057(2) Uani d . . C
C45 1.5529(7) .9577(6) -.0958(4) .058(2) Uani d . . C
H45 1.5818(7) .9964(6) -.0813(4) .069 Uiso calc R . H
C46 1.4381(7) .9463(5) -.0681(4) .056(2) Uani d . . C
H46 1.3910(7) .9764(5) -.0348(4) .067 Uiso calc R . H
O4 1.7360(5) .9168(5) -.1741(3) .084(2) Uani d . . O
C47 1.7832(8) .9787(8) -.1579(5) .092(3) Uani d . . C
H471 1.857(4) .983(5) -.187(2) .138 Uiso calc R . H
H472 1.803(7) .951(3) -.1164(14) .138 Uiso calc R . H
H473 1.722(3) 1.0443(17) -.159(3) .138 Uiso calc R . H
Te3 1.55025(4) 1.10932(3) -.44235(2) .04905(12) Uani d . . Te
I5 1.44991(5) 1.00672(4) -.32419(3) .06673(15) Uani d . . I
I6 1.66608(5) 1.19723(5) -.56630(3) .0752(2) Uani d . . I
C51 1.4359(7) 1.2513(5) -.4227(4) .056(2) Uani d . . C
C52 1.3150(7) 1.2678(7) -.3966(4) .074(2) Uani d . . C
H52 1.2828(7) 1.2162(7) -.3871(4) .088 Uiso calc R . H
C53 1.2386(10) 1.3610(8) -.3841(5) .101(4) Uani d . . C
H53 1.1561(10) 1.3708(8) -.3659(5) .121 Uiso calc R . H
C54 1.2825(11) 1.4363(9) -.3980(6) .094(3) Uiso d D . C
C55 1.4034(13) 1.4235(7) -.4246(5) .105(4) Uani d . . C
H55 1.4335(13) 1.4763(7) -.4340(5) .127 Uiso calc R . H
C56 1.4825(9) 1.3291(6) -.4377(4) .073(2) Uani d . . C
H56 1.5649(9) 1.3195(6) -.4561(4) .088 Uiso calc R . H
O5 1.1698(12) 1.5189(9) -.3820(7) .093(3) Uiso d PD 1 O
C57 1.199(2) 1.6078(17) -.3936(12) .120(6) Uiso d PD 1 C
O5' 1.2527(14) 1.5383(10) -.3898(7) .093(3) Uiso d PD 2 O
C57' 1.129(2) 1.569(2) -.3576(13) .120(6) Uiso d PD 2 C
C61 1.7021(6) 1.0978(5) -.4034(3) .049(2) Uani d . . C
C62 1.6819(7) 1.1324(6) -.3503(4) .059(2) Uani d . . C
H62 1.6011(7) 1.1631(6) -.3319(4) .071 Uiso calc R . H
C63 1.7794(7) 1.1223(6) -.3242(4) .066(2) Uani d . . C
H63 1.7648(7) 1.1467(6) -.2884(4) .079 Uiso calc R . H
C64 1.9000(7) 1.0760(6) -.3507(4) .060(2) Uani d . . C
C65 1.9220(6) 1.0386(5) -.4028(4) .056(2) Uani d . . C
H65 2.0028(6) 1.0061(5) -.4203(4) .068 Uiso calc R . H
C66 1.8217(6) 1.0496(5) -.4293(3) .052(2) Uani d . . C
H66 1.8357(6) 1.0243(5) -.4648(3) .063 Uiso calc R . H
O6 1.9886(5) 1.0691(5) -.3191(3) .089(2) Uani d . . O
C67 2.1140(8) 1.0393(10) -.3490(5) .109(4) Uani d . . C
H671 2.1665(12) 1.039(6) -.3225(18) .163 Uiso calc R . H
H672 2.1230(18) 1.086(4) -.388(2) .163 Uiso calc R . H
H673 2.138(3) .974(3) -.357(4) .163 Uiso calc R . H
Te4 1.38949(4) 1.25345(3) -.64153(2) .04700(11) Uani d . . Te
I7 1.51256(5) 1.34828(5) -.75439(3) .0726(2) Uani d . . I
I8 1.28350(5) 1.14479(4) -.52103(2) .05818(13) Uani d . . I
C71 1.2977(7) 1.3884(5) -.6090(3) .053(2) Uani d . . C
C72 1.1699(8) 1.4241(6) -.5947(4) .073(2) Uani d . . C
H72 1.1243(8) 1.3893(6) -.6007(4) .088 Uiso calc R . H
C73 1.1081(10) 1.5108(7) -.5716(4) .086(3) Uani d . . C
H73 1.0219(10) 1.5341(7) -.5625(4) .104 Uiso calc R . H
C74 1.1716(12) 1.5595(9) -.5627(6) .097(3) Uiso d D . C
C75 1.2945(15) 1.5291(8) -.5765(6) .123(5) Uani d . . C
H75 1.3369(15) 1.5665(8) -.5706(6) .147 Uiso calc R . H
C76 1.3642(10) 1.4390(6) -.6006(5) .080(3) Uani d . . C
H76 1.4505(10) 1.4170(6) -.6098(5) .097 Uiso calc R . H
O7 1.0734(12) 1.6417(10) -.5323(6) .092(3) Uiso d PD 3 O
C77 1.127(2) 1.7045(15) -.5204(11) .103(5) Uiso d PD 3 C
O7' 1.1630(13) 1.6565(10) -.5503(7) .092(3) Uiso d PD 4 O
C77' 1.0321(19) 1.7120(17) -.5407(12) .103(5) Uiso d PD 4 C
C81 1.2434(6) 1.2686(5) -.6865(3) .0442(15) Uani d . . C
C82 1.1901(7) 1.3554(5) -.7266(3) .052(2) Uani d . . C
H82 1.2181(7) 1.4091(5) -.7346(3) .062 Uiso calc R . H
C83 1.0968(7) 1.3636(5) -.7547(4) .058(2) Uani d . . C
H83 1.0625(7) 1.4225(5) -.7824(4) .070 Uiso calc R . H
C84 1.0521(7) 1.2848(5) -.7425(3) .053(2) Uani d . . C
C85 1.1068(7) 1.1972(5) -.7026(4) .056(2) Uani d . . C
H85 1.0785(7) 1.1437(5) -.6944(4) .067 Uiso calc R . H
C86 1.2021(7) 1.1881(5) -.6749(3) .053(2) Uani d . . C
H86 1.2391(7) 1.1285(5) -.6484(3) .064 Uiso calc R . H
O8 .9552(6) 1.3015(5) -.7703(3) .079(2) Uani d . . O
C87 .8968(9) 1.2270(8) -.7516(5) .096(3) Uani d . . C
H871 .824(4) 1.250(3) -.771(3) .143 Uiso calc R . H
H872 .873(6) 1.214(4) -.7070(6) .143 Uiso calc R . H
H873 .954(3) 1.167(2) -.764(3) .143 Uiso calc R . H

loop_
_atom_type_symbol
_atom_type_description
_atom_type_scat_dispersion_real
_atom_type_scat_dispersion_imag
_atom_type_scat_source
C C 0.0033 0.0016 'International Tables Vol C Tables 4.2.6.8 and 6.1.1.4'
H H 0.0000 0.0000 'International Tables Vol C Tables 4.2.6.8 and 6.1.1.4'
O O 0.0106 0.0060 'International Tables Vol C Tables 4.2.6.8 and 6.1.1.4'
I I -0.4742 1.8119 'International Tables Vol C Tables 4.2.6.8 and 6.1.1.4'
Te Te -0.5308 1.6751 'International Tables Vol C Tables 4.2.6.8 and 6.1.1.4'

loop_
_geom_angle_atom_site_label_1
_geom_angle_atom_site_label_2
_geom_angle_atom_site_label_3
_geom_angle
_geom_angle_publ_flag
I1 Te1 I2 176.41(3) yes
I1 Te1 C11 91.7(2) yes
I1 Te1 C21 92.2(2) yes
I2 Te1 C11 91.3(2) yes
I2 Te1 C21 89.4(2) yes
C11 Te1 C21 96.4(3) yes
C16 C11 C12 118.9(6) ?
C16 C11 Te1 121.6(5) ?
C12 C11 Te1 119.5(5) ?
C13 C12 C11 120.3(7) ?
C12 C13 C14 120.0(7) ?
O1 C14 C15 125.0(8) ?
O1 C14 C13 115.2(7) ?
C15 C14 C13 119.8(7) ?
C16 C15 C14 120.2(7) ?
C15 C16 C11 120.8(7) ?
C14 O1 C17 118.4(7) ?
C26 C21 C22 118.8(7) ?
C26 C21 Te1 123.9(6) ?
C22 C21 Te1 117.3(5) ?
C23 C22 C21 119.4(7) ?
C22 C23 C24 121.6(8) ?
O2 C24 C25 125.9(7) ?
O2 C24 C23 115.6(7) ?
C25 C24 C23 118.5(7) ?
C24 C25 C26 119.9(7) ?
C21 C26 C25 121.7(7) ?
C24 O2 C27 119.1(8) ?
I3 Te2 I4 174.63(2) yes
I3 Te2 C31 91.5(2) yes
I3 Te2 C41 89.8(2) yes
I4 Te2 C31 93.8(2) yes
I4 Te2 C41 90.5(2) yes
C31 Te2 C41 96.6(3) yes
C36 C31 C32 119.4(6) ?
C36 C31 Te2 121.9(5) ?
C32 C31 Te2 118.7(5) ?
C33 C32 C31 120.3(7) ?
C32 C33 C34 120.1(7) ?
O3 C34 C35 124.8(7) ?
O3 C34 C33 114.7(7) ?
C35 C34 C33 120.5(7) ?
C34 C35 C36 119.0(7) ?
C31 C36 C35 120.7(7) ?
C34 O3 C37 117.6(7) ?
C42 C41 C46 119.7(7) ?
C42 C41 Te2 121.2(5) ?
C46 C41 Te2 119.0(5) ?
C43 C42 C41 119.9(7) ?
C42 C43 C44 120.7(7) ?
C45 C44 O4 125.7(7) ?
C45 C44 C43 119.9(7) ?
O4 C44 C43 114.4(7) ?
C44 C45 C46 120.1(7) ?
C41 C46 C45 119.7(7) ?
C44 O4 C47 118.1(7) ?
I5 Te3 I6 174.99(2) yes
I5 Te3 C51 92.1(2) yes
I5 Te3 C61 90.5(2) yes
I6 Te3 C51 92.9(2) yes
I6 Te3 C61 89.4(2) yes
C51 Te3 C61 95.7(3) yes
C52 C51 C56 119.1(7) ?
C52 C51 Te3 120.2(6) ?
C56 C51 Te3 120.6(6) ?
C51 C52 C53 120.8(9) ?
C54 C53 C52 120.7(11) ?
C53 C54 C55 120.7(11) ?
C53 C54 O5' 143.4(12) ?
C55 C54 O5' 95.4(10) ?
C53 C54 O5 101.5(10) ?
C55 C54 O5 137.5(11) ?
C54 C55 C56 119.3(10) ?
C51 C56 C55 119.3(9) ?
C57 O5 C54 109.9(13) ?
C57' O5' C54 107.5(14) ?
C62 C61 C66 119.6(7) ?
C62 C61 Te3 120.4(5) ?
C66 C61 Te3 119.9(5) ?
C63 C62 C61 120.4(7) ?
C62 C63 C64 120.5(8) ?
C65 C64 O6 125.6(7) ?
C65 C64 C63 120.0(7) ?
O6 C64 C63 114.4(7) ?
C64 C65 C66 119.2(7) ?
C61 C66 C65 120.3(7) ?
C64 O6 C67 117.6(7) ?
I7 Te4 I8 174.99(2) yes
I7 Te4 C71 92.8(2) yes
I7 Te4 C81 92.2(2) yes
I8 Te4 C71 89.2(2) yes
I8 Te4 C81 92.1(2) yes
C71 Te4 C81 95.3(3) yes
C76 C71 C72 119.6(7) ?
C76 C71 Te4 120.1(6) ?
C72 C71 Te4 120.3(6) ?
C71 C72 C73 121.2(9) ?
C74 C73 C72 119.7(11) ?
C73 C74 C75 121.4(11) ?
C73 C74 O7' 144.3(12) ?
C75 C74 O7' 93.2(10) ?
C73 C74 O7 103.4(10) ?
C75 C74 O7 135.0(12) ?
C74 C75 C76 121.5(10) ?
C71 C76 C75 116.6(10) ?
C77 O7 C74 111.0(12) ?
C77' O7' C74 104.8(12) ?
C82 C81 C86 119.8(6) ?
C82 C81 Te4 121.4(5) ?
C86 C81 Te4 118.8(5) ?
C83 C82 C81 120.5(7) ?
C82 C83 C84 120.7(7) ?
O8 C84 C85 124.9(7) ?
O8 C84 C83 116.5(6) ?
C85 C84 C83 118.7(7) ?
C86 C85 C84 120.8(7) ?
C85 C86 C81 119.6(6) ?
C84 O8 C87 117.2(7) ?

loop_
_geom_bond_atom_site_label_1
_geom_bond_atom_site_label_2
_geom_bond_site_symmetry_2
_geom_bond_distance
_geom_bond_publ_flag
Te1 I1 . 2.8549(10) yes
Te1 I2 . 3.0071(10) yes
Te1 C11 . 2.112(7) yes
Te1 C21 . 2.116(7) yes
C11 C16 . 1.385(10) ?
C11 C12 . 1.399(10) ?
C12 C13 . 1.371(10) ?
C13 C14 . 1.389(11) ?
C14 O1 . 1.368(9) ?
C14 C15 . 1.380(11) ?
C15 C16 . 1.368(10) ?
O1 C17 . 1.417(11) ?
C21 C26 . 1.357(10) ?
C21 C22 . 1.387(10) ?
C22 C23 . 1.370(11) ?
C23 C24 . 1.383(11) ?
C24 O2 . 1.343(9) ?
C24 C25 . 1.363(11) ?
C25 C26 . 1.384(11) ?
O2 C27 . 1.412(11) ?
Te2 I3 . 2.8990(10) yes
Te2 I4 . 2.9344(9) yes
Te2 C31 . 2.115(6) yes
Te2 C41 . 2.118(7) yes
C31 C36 . 1.387(10) ?
C31 C32 . 1.392(9) ?
C32 C33 . 1.363(10) ?
C33 C34 . 1.399(10) ?
C34 O3 . 1.367(8) ?
C34 C35 . 1.374(10) ?
C35 C36 . 1.393(10) ?
O3 C37 . 1.414(10) ?
C41 C42 . 1.377(9) ?
C41 C46 . 1.384(9) ?
C42 C43 . 1.367(10) ?
C43 C44 . 1.386(10) ?
C44 C45 . 1.355(10) ?
C44 O4 . 1.364(8) ?
C45 C46 . 1.397(10) ?
O4 C47 . 1.403(10) ?
Te3 I5 . 2.8894(10) yes
Te3 I6 . 2.9661(11) yes
Te3 C51 . 2.119(7) yes
Te3 C61 . 2.123(7) yes
C51 C52 . 1.356(11) ?
C51 C56 . 1.385(11) ?
C52 C53 . 1.390(12) ?
C53 C54 . 1.333(15) ?
C54 C55 . 1.36(2) ?
C54 O5' . 1.47(2) ?
C54 O5 . 1.468(15) ?
C55 C56 . 1.417(13) ?
O5 C57 . 1.42(2) ?
O5' C57' . 1.42(2) ?
C61 C62 . 1.367(10) ?
C61 C66 . 1.377(9) ?
C62 C63 . 1.364(10) ?
C63 C64 . 1.382(11) ?
C64 C65 . 1.365(11) ?
C64 O6 . 1.368(9) ?
C65 C66 . 1.396(10) ?
O6 C67 . 1.418(10) ?
Te4 I7 . 2.8766(11) yes
Te4 I8 . 2.9890(10) yes
Te4 C71 . 2.116(7) yes
Te4 C81 . 2.128(6) yes
C71 C76 . 1.351(11) ?
C71 C72 . 1.379(11) ?
C72 C73 . 1.386(11) ?
C73 C74 . 1.303(14) ?
C74 C75 . 1.33(2) ?
C74 O7' . 1.50(2) ?
C74 O7 . 1.512(15) ?
C75 C76 . 1.448(14) ?
O7 C77 . 1.42(2) ?
O7' C77' . 1.44(2) ?
C81 C82 . 1.369(9) ?
C81 C86 . 1.391(9) ?
C82 C83 . 1.358(10) ?
C83 C84 . 1.391(10) ?
C84 O8 . 1.351(8) ?
C84 C85 . 1.380(10) ?
C85 C86 . 1.368(10) ?
O8 C87 . 1.432(10) ?
